data_7129904
loop_
_publ_author_name
'Zhang, Yue'
'Lei, Bin'
'Zhang, Xin'

_publ_section_title
;
 Reversible, controllable white-light emission of dye systems by dynamic
 covalent furan moiety exchanges
;
_journal_name_full 'Chemical Communications'
_journal_paper_doi 10.1039/D2CC01309F
_journal_year 2022
_chemical_absolute_configuration unk
_chemical_formula_moiety 'C21 H15 N O2'
_chemical_formula_sum 'C21 H15 N O2'
_chemical_formula_weight 313.34
_space_group_crystal_system orthorhombic
_space_group_IT_number 19
_space_group_name_Hall 'P 2ac 2ab'
_space_group_name_H-M_alt 'P 21 21 21'
_atom_sites_solution_hydrogens geom
_atom_sites_solution_primary dual
_audit_creation_date 2021-06-10
_audit_creation_method
;
Olex2 1.2
(compiled 2018.05.29 svn.r3508 for OlexSys, GUI svn.r5506)
;
_audit_update_record
;
2022-01-20 deposited with the CCDC.	2022-03-28 downloaded from the CCDC.
;
_cell_angle_alpha 90
_cell_angle_beta 90
_cell_angle_gamma 90
_cell_formula_units_Z 4
_cell_length_a 4.6945(2)
_cell_length_b 9.6477(3)
_cell_length_c 33.0272(9)
_cell_measurement_reflns_used 10059
_cell_measurement_temperature 113.15
_cell_measurement_theta_max 32.2840
_cell_measurement_theta_min 2.1490
_cell_volume 1495.84(9)
_computing_cell_refinement 'CrysAlisPro 1.171.39.46 (Rigaku OD, 2018)'
_computing_data_collection 'CrysAlisPro 1.171.39.46 (Rigaku OD, 2018)'
_computing_data_reduction 'CrysAlisPro 1.171.39.46 (Rigaku OD, 2018)'
_computing_molecular_graphics 'Olex2 (Dolomanov et al., 2009)'
_computing_publication_material 'Olex2 (Dolomanov et al., 2009)'
_computing_structure_refinement 'ShelXL (Sheldrick, 2015)'
_computing_structure_solution 'ShelXT (Sheldrick, 2015)'
_diffrn_ambient_temperature 113.15
_diffrn_detector 'CCD plate'
_diffrn_measured_fraction_theta_full 0.998
_diffrn_measured_fraction_theta_max 0.945
_diffrn_measurement_details
;
List of Runs (angles in degrees, time in seconds):

  # Type    Start    End  Width  t~exp~   \w     \q     \k     \f   Frames
#--------------------------------------------------------------------------
  1  \w   -120.00  60.00   0.50    3.00    --  -30.00  45.00   0.00  360
  2  \w   -120.00  30.00   0.50    3.00    --  -30.00  45.00  90.00  300
  3  \w   -120.00  10.00   0.50    3.00    --  -30.00  45.00 180.00  260
;
_diffrn_measurement_device 'abstract diffractometer'
_diffrn_measurement_device_type 'Rigaku Saturn 70 CCD'
_diffrn_measurement_method '\w scans'
_diffrn_orient_matrix_type 'CrysAlisPro convention (1999,Acta A55,543-557)'
_diffrn_orient_matrix_UB_11 -0.0033620000
_diffrn_orient_matrix_UB_12 0.0726435000
_diffrn_orient_matrix_UB_13 -0.0032821000
_diffrn_orient_matrix_UB_21 -0.0153505000
_diffrn_orient_matrix_UB_22 -0.0113283000
_diffrn_orient_matrix_UB_23 -0.0211070000
_diffrn_orient_matrix_UB_31 -0.1502628000
_diffrn_orient_matrix_UB_32 -0.0004507000
_diffrn_orient_matrix_UB_33 0.0022234000
_diffrn_radiation_monochromator confocal
_diffrn_radiation_probe x-ray
_diffrn_radiation_type MoK\a
_diffrn_radiation_wavelength 0.71073
_diffrn_reflns_av_R_equivalents 0.0443
_diffrn_reflns_av_unetI/netI 0.0398
_diffrn_reflns_Laue_measured_fraction_full 0.998
_diffrn_reflns_Laue_measured_fraction_max 0.945
_diffrn_reflns_limit_h_max 6
_diffrn_reflns_limit_h_min -6
_diffrn_reflns_limit_k_max 13
_diffrn_reflns_limit_k_min -13
_diffrn_reflns_limit_l_max 44
_diffrn_reflns_limit_l_min -47
_diffrn_reflns_number 16364
_diffrn_reflns_point_group_measured_fraction_full 0.999
_diffrn_reflns_point_group_measured_fraction_max 0.927
_diffrn_reflns_theta_full 25.242
_diffrn_reflns_theta_max 32.298
_diffrn_reflns_theta_min 2.199
_diffrn_source 'rotating anode'
_diffrn_source_type 'Enhance (Mo) X-ray Source'
_exptl_absorpt_coefficient_mu 0.090
_exptl_absorpt_correction_T_max 1.00000
_exptl_absorpt_correction_T_min 0.71117
_exptl_absorpt_correction_type multi-scan
_exptl_absorpt_process_details 'CrysAlisPro 1.171.39.46 (Rigaku Oxford Diffraction, 2018)'
_exptl_crystal_density_diffrn 1.391
_exptl_crystal_description block
_exptl_crystal_F_000 656
_exptl_crystal_size_max 0.26
_exptl_crystal_size_mid 0.21
_exptl_crystal_size_min 0.17
_refine_diff_density_max 0.231
_refine_diff_density_min -0.213
_refine_diff_density_rms 0.048
_refine_ls_abs_structure_details
;
 Flack x determined using 1462 quotients [(I+)-(I-)]/[(I+)+(I-)]
 (Parsons, Flack and Wagner, Acta Cryst. B69 (2013) 249-259).
;
_refine_ls_abs_structure_Flack 0.0(9)
_refine_ls_extinction_coef 0.023(4)
_refine_ls_extinction_expression Fc^*^=kFc[1+0.001xFc^2^\l^3^/sin(2\q)]^-1/4^
_refine_ls_extinction_method 'SHELXL-2018/3 (Sheldrick 2018)'
_refine_ls_goodness_of_fit_ref 1.038
_refine_ls_hydrogen_treatment constr
_refine_ls_matrix_type full
_refine_ls_number_parameters 218
_refine_ls_number_reflns 4918
_refine_ls_number_restraints 0
_refine_ls_restrained_S_all 1.038
_refine_ls_R_factor_all 0.0584
_refine_ls_R_factor_gt 0.0489
_refine_ls_shift/su_max 0.000
_refine_ls_shift/su_mean 0.000
_refine_ls_structure_factor_coef Fsqd
_refine_ls_weighting_details 'w=1/[\s^2^(Fo^2^)+(0.0620P)^2^+0.2458P] where P=(Fo^2^+2Fc^2^)/3'
_refine_ls_weighting_scheme calc
_refine_ls_wR_factor_gt 0.1178
_refine_ls_wR_factor_ref 0.1269
_reflns_Friedel_coverage 0.681
_reflns_Friedel_fraction_full 1.000
_reflns_Friedel_fraction_max 0.902
_reflns_number_gt 4238
_reflns_number_total 4918
_reflns_threshold_expression 'I > 2\s(I)'
_cod_data_source_file d2cc01309f2.cif
_cod_data_source_block r20210609c
_cod_database_code 7129904
_shelx_shelxl_version_number 2018/3
_chemical_oxdiff_formula 'C11 H10 N O'
_shelx_space_group_comment
;
The symmetry employed for this shelxl refinement is uniquely defined
by the following loop, which should always be used as a source of
symmetry information in preference to the above space-group names.
They are only intended as comments.
;
_shelx_estimated_absorpt_t_max 0.985
_shelx_estimated_absorpt_t_min 0.977
_reflns_odcompleteness_completeness 99.78
_reflns_odcompleteness_iscentric 1
_reflns_odcompleteness_theta 26.32
_olex2_refinement_description
;
1. Fixed Uiso
 At 1.2 times of:
  All C(H) groups, All C(H,H) groups
2.a Secondary CH2 refined with riding coordinates:
 C2(H2A,H2B), C3(H3A,H3B), C5(H5A,H5B)
2.b Aromatic/amide H refined with riding coordinates:
 C7(H7), C8(H8), C10(H10), C11(H11), C16(H16), C17(H17), C19(H19), C20(H20),
 C21(H21)
;
_olex2_submission_special_instructions 'No special instructions were received'
_oxdiff_exptl_absorpt_empirical_details
;
Empirical correction (ABSPACK) includes:
- Absorption correction using spherical harmonics
- Frame scaling
- Detector area scaling
;
_oxdiff_exptl_absorpt_empirical_full_max 1.899
_oxdiff_exptl_absorpt_empirical_full_min 0.751

loop_
_space_group_symop_operation_xyz
'x, y, z'
'-x+1/2, -y, z+1/2'
'-x, y+1/2, -z+1/2'
'x+1/2, -y+1/2, -z'

loop_
_atom_site_label
_atom_site_type_symbol
_atom_site_fract_x
_atom_site_fract_y
_atom_site_fract_z
_atom_site_U_iso_or_equiv
_atom_site_adp_type
_atom_site_occupancy
_atom_site_site_symmetry_order
_atom_site_calc_flag
_atom_site_refinement_flags_posn
_atom_site_refinement_flags_adp
_atom_site_refinement_flags_occupancy
_atom_site_disorder_assembly
_atom_site_disorder_group
O1 O 0.5685(5) 0.93695(17) 0.31492(5) 0.0467(5) Uani 1 1 d . . . . .
O2 O 1.0319(5) 0.5550(2) 0.26869(5) 0.0514(5) Uani 1 1 d . . . . .
N1 N 0.8170(4) 0.73830(17) 0.30060(5) 0.0263(3) Uani 1 1 d . . . . .
C1 C 0.6327(5) 0.8464(2) 0.29120(6) 0.0296(4) Uani 1 1 d . . . . .
C2 C 0.5352(5) 0.8288(2) 0.24806(6) 0.0345(5) Uani 1 1 d . . . . .
H2A H 0.572178 0.913993 0.232182 0.041 Uiso 1 1 calc R . . . .
H2B H 0.328999 0.807713 0.246974 0.041 Uiso 1 1 calc R . . . .
C3 C 0.7089(6) 0.7082(2) 0.23181(6) 0.0390(5) Uani 1 1 d . . . . .
H3A H 0.582738 0.635385 0.220677 0.047 Uiso 1 1 calc R . . . .
H3B H 0.840193 0.739680 0.210226 0.047 Uiso 1 1 calc R . . . .
C4 C 0.8730(5) 0.6544(2) 0.26767(6) 0.0332(4) Uani 1 1 d . . . . .
C5 C 0.9497(5) 0.7223(2) 0.34068(6) 0.0299(4) Uani 1 1 d . . . . .
H5A H 1.048461 0.809449 0.347934 0.036 Uiso 1 1 calc R . . . .
H5B H 1.094419 0.647764 0.339337 0.036 Uiso 1 1 calc R . . . .
C6 C 0.7351(4) 0.68740(19) 0.37343(5) 0.0243(4) Uani 1 1 d . . . . .
C7 C 0.6401(5) 0.79428(19) 0.39846(5) 0.0269(4) Uani 1 1 d . . . . .
H7 H 0.712755 0.885209 0.394536 0.032 Uiso 1 1 calc R . . . .
C8 C 0.4433(5) 0.77134(19) 0.42880(5) 0.0269(4) Uani 1 1 d . . . . .
H8 H 0.384277 0.846239 0.445485 0.032 Uiso 1 1 calc R . . . .
C9 C 0.3296(4) 0.63903(18) 0.43527(5) 0.0231(4) Uani 1 1 d . . . . .
C10 C 0.1229(5) 0.6122(2) 0.46642(5) 0.0278(4) Uani 1 1 d . . . . .
H10 H 0.060641 0.686179 0.483216 0.033 Uiso 1 1 calc R . . . .
C11 C 0.0166(5) 0.4851(2) 0.47219(5) 0.0297(4) Uani 1 1 d . . . . .
H11 H -0.119144 0.470565 0.493091 0.036 Uiso 1 1 calc R . . . .
C12 C 0.1039(4) 0.36922(19) 0.44730(5) 0.0249(4) Uani 1 1 d . . . . .
C13 C 0.3087(4) 0.39267(17) 0.41632(5) 0.0210(3) Uani 1 1 d . . . . .
C14 C 0.4232(4) 0.52810(17) 0.41009(5) 0.0205(3) Uani 1 1 d . . . . .
C15 C 0.6276(4) 0.55218(18) 0.37894(5) 0.0215(3) Uani 1 1 d . . . . .
C16 C 0.7163(4) 0.4352(2) 0.35457(5) 0.0263(4) Uani 1 1 d . . . . .
H16 H 0.854415 0.448591 0.333915 0.032 Uiso 1 1 calc R . . . .
C17 C 0.6064(5) 0.30707(19) 0.36063(5) 0.0270(4) Uani 1 1 d . . . . .
H17 H 0.669560 0.232699 0.344050 0.032 Uiso 1 1 calc R . . . .
C18 C 0.3977(4) 0.28039(18) 0.39128(5) 0.0243(4) Uani 1 1 d . . . . .
C19 C 0.2799(5) 0.14846(19) 0.39763(6) 0.0312(4) Uani 1 1 d . . . . .
H19 H 0.336119 0.073223 0.380889 0.037 Uiso 1 1 calc R . . . .
C20 C 0.0815(5) 0.1271(2) 0.42824(7) 0.0343(5) Uani 1 1 d . . . . .
H20 H 0.005428 0.037013 0.432442 0.041 Uiso 1 1 calc R . . . .
C21 C -0.0067(5) 0.2356(2) 0.45271(6) 0.0314(4) Uani 1 1 d . . . . .
H21 H -0.143592 0.219271 0.473356 0.038 Uiso 1 1 calc R . . . .

loop_
_atom_site_aniso_label
_atom_site_aniso_U_11
_atom_site_aniso_U_22
_atom_site_aniso_U_33
_atom_site_aniso_U_23
_atom_site_aniso_U_13
_atom_site_aniso_U_12
O1 0.0685(13) 0.0409(8) 0.0305(8) 0.0066(6) 0.0058(8) 0.0170(9)
O2 0.0638(13) 0.0533(10) 0.0370(9) 0.0011(7) 0.0101(9) 0.0212(10)
N1 0.0233(8) 0.0314(7) 0.0242(7) 0.0038(6) -0.0011(6) -0.0031(6)
C1 0.0282(10) 0.0340(9) 0.0265(8) 0.0091(7) 0.0016(8) -0.0023(8)
C2 0.0307(11) 0.0441(11) 0.0288(9) 0.0111(8) -0.0054(8) -0.0085(9)
C3 0.0547(15) 0.0371(10) 0.0253(9) 0.0022(7) -0.0043(10) -0.0093(10)
C4 0.0345(11) 0.0374(10) 0.0277(9) 0.0023(7) 0.0043(8) 0.0001(9)
C5 0.0227(9) 0.0410(10) 0.0261(9) 0.0046(7) -0.0040(7) -0.0051(8)
C6 0.0216(9) 0.0303(8) 0.0209(7) 0.0011(6) -0.0056(7) 0.0004(7)
C7 0.0309(10) 0.0264(8) 0.0235(8) 0.0009(6) -0.0082(8) -0.0009(8)
C8 0.0351(10) 0.0244(8) 0.0211(8) -0.0044(6) -0.0062(8) 0.0050(8)
C9 0.0259(9) 0.0266(8) 0.0169(7) -0.0028(6) -0.0037(7) 0.0055(7)
C10 0.0308(10) 0.0338(9) 0.0188(7) -0.0040(6) 0.0015(7) 0.0090(8)
C11 0.0299(10) 0.0404(10) 0.0187(8) -0.0001(7) 0.0017(7) 0.0062(8)
C12 0.0257(9) 0.0291(8) 0.0199(7) 0.0030(6) -0.0042(7) 0.0007(7)
C13 0.0205(9) 0.0238(7) 0.0187(7) 0.0002(6) -0.0041(6) 0.0031(6)
C14 0.0212(8) 0.0234(7) 0.0168(7) -0.0012(5) -0.0046(6) 0.0045(6)
C15 0.0198(8) 0.0268(7) 0.0178(7) -0.0009(6) -0.0031(6) 0.0036(7)
C16 0.0251(9) 0.0330(9) 0.0208(8) -0.0022(6) -0.0010(7) 0.0074(8)
C17 0.0306(10) 0.0278(8) 0.0226(8) -0.0062(6) -0.0041(7) 0.0093(7)
C18 0.0262(9) 0.0237(8) 0.0231(8) -0.0034(6) -0.0081(7) 0.0050(7)
C19 0.0348(11) 0.0229(8) 0.0359(10) -0.0042(7) -0.0113(9) 0.0034(8)
C20 0.0377(12) 0.0248(8) 0.0402(11) 0.0027(7) -0.0122(10) -0.0038(8)
C21 0.0299(10) 0.0339(9) 0.0305(9) 0.0066(7) -0.0051(8) -0.0044(8)

loop_
_atom_type_symbol
_atom_type_description
_atom_type_scat_dispersion_real
_atom_type_scat_dispersion_imag
_atom_type_scat_source
C C 0.0033 0.0016 'International Tables Vol C Tables 4.2.6.8 and 6.1.1.4'
H H 0.0000 0.0000 'International Tables Vol C Tables 4.2.6.8 and 6.1.1.4'
N N 0.0061 0.0033 'International Tables Vol C Tables 4.2.6.8 and 6.1.1.4'
O O 0.0106 0.0060 'International Tables Vol C Tables 4.2.6.8 and 6.1.1.4'

loop_
_geom_angle_atom_site_label_1
_geom_angle_atom_site_label_2
_geom_angle_atom_site_label_3
_geom_angle
_geom_angle_site_symmetry_1
_geom_angle_site_symmetry_3
_geom_angle_publ_flag
C1 N1 C5 122.92(17) . . ?
C4 N1 C1 112.47(16) . . ?
C4 N1 C5 124.50(17) . . ?
O1 C1 N1 123.45(19) . . ?
O1 C1 C2 128.1(2) . . ?
N1 C1 C2 108.42(18) . . ?
C1 C2 H2A 110.8 . . ?
C1 C2 H2B 110.8 . . ?
C1 C2 C3 104.91(17) . . ?
H2A C2 H2B 108.8 . . ?
C3 C2 H2A 110.8 . . ?
C3 C2 H2B 110.8 . . ?
C2 C3 H3A 110.7 . . ?
C2 C3 H3B 110.7 . . ?
H3A C3 H3B 108.8 . . ?
C4 C3 C2 105.13(17) . . ?
C4 C3 H3A 110.7 . . ?
C4 C3 H3B 110.7 . . ?
O2 C4 N1 123.9(2) . . ?
O2 C4 C3 127.4(2) . . ?
N1 C4 C3 108.67(18) . . ?
N1 C5 H5A 109.1 . . ?
N1 C5 H5B 109.1 . . ?
N1 C5 C6 112.58(16) . . ?
H5A C5 H5B 107.8 . . ?
C6 C5 H5A 109.1 . . ?
C6 C5 H5B 109.1 . . ?
C7 C6 C5 118.12(18) . . ?
C7 C6 C15 119.53(17) . . ?
C15 C6 C5 122.34(17) . . ?
C6 C7 H7 119.2 . . ?
C8 C7 C6 121.69(17) . . ?
C8 C7 H7 119.2 . . ?
C7 C8 H8 119.6 . . ?
C7 C8 C9 120.79(16) . . ?
C9 C8 H8 119.6 . . ?
C8 C9 C10 122.03(16) . . ?
C8 C9 C14 118.58(17) . . ?
C14 C9 C10 119.38(17) . . ?
C9 C10 H10 119.4 . . ?
C11 C10 C9 121.24(17) . . ?
C11 C10 H10 119.4 . . ?
C10 C11 H11 119.3 . . ?
C10 C11 C12 121.45(18) . . ?
C12 C11 H11 119.3 . . ?
C13 C12 C11 118.51(16) . . ?
C21 C12 C11 122.23(18) . . ?
C21 C12 C13 119.26(17) . . ?
C12 C13 C14 120.25(15) . . ?
C12 C13 C18 119.64(16) . . ?
C18 C13 C14 120.10(16) . . ?
C9 C14 C13 119.15(16) . . ?
C9 C14 C15 120.41(16) . . ?
C15 C14 C13 120.43(15) . . ?
C6 C15 C14 118.99(15) . . ?
C6 C15 C16 123.12(17) . . ?
C14 C15 C16 117.90(16) . . ?
C15 C16 H16 119.3 . . ?
C17 C16 C15 121.32(17) . . ?
C17 C16 H16 119.3 . . ?
C16 C17 H17 119.0 . . ?
C16 C17 C18 121.94(16) . . ?
C18 C17 H17 119.0 . . ?
C13 C18 C17 118.30(16) . . ?
C19 C18 C13 119.15(18) . . ?
C19 C18 C17 122.56(17) . . ?
C18 C19 H19 119.8 . . ?
C20 C19 C18 120.47(18) . . ?
C20 C19 H19 119.8 . . ?
C19 C20 H20 119.6 . . ?
C21 C20 C19 120.83(19) . . ?
C21 C20 H20 119.6 . . ?
C12 C21 H21 119.7 . . ?
C20 C21 C12 120.6(2) . . ?
C20 C21 H21 119.7 . . ?

loop_
_geom_bond_atom_site_label_1
_geom_bond_atom_site_label_2
_geom_bond_distance
_geom_bond_site_symmetry_2
_geom_bond_publ_flag
O1 C1 1.212(3) . ?
O2 C4 1.216(3) . ?
N1 C1 1.390(3) . ?
N1 C4 1.381(3) . ?
N1 C5 1.471(2) . ?
C1 C2 1.506(3) . ?
C2 H2A 0.9900 . ?
C2 H2B 0.9900 . ?
C2 C3 1.519(3) . ?
C3 H3A 0.9900 . ?
C3 H3B 0.9900 . ?
C3 C4 1.505(3) . ?
C5 H5A 0.9900 . ?
C5 H5B 0.9900 . ?
C5 C6 1.516(3) . ?
C6 C7 1.395(3) . ?
C6 C15 1.411(2) . ?
C7 H7 0.9500 . ?
C7 C8 1.381(3) . ?
C8 H8 0.9500 . ?
C8 C9 1.400(3) . ?
C9 C10 1.438(3) . ?
C9 C14 1.425(2) . ?
C10 H10 0.9500 . ?
C10 C11 1.338(3) . ?
C11 H11 0.9500 . ?
C11 C12 1.447(3) . ?
C12 C13 1.422(3) . ?
C12 C21 1.401(3) . ?
C13 C14 1.428(2) . ?
C13 C18 1.425(2) . ?
C14 C15 1.426(2) . ?
C15 C16 1.447(2) . ?
C16 H16 0.9500 . ?
C16 C17 1.355(3) . ?
C17 H17 0.9500 . ?
C17 C18 1.432(3) . ?
C18 C19 1.403(3) . ?
C19 H19 0.9500 . ?
C19 C20 1.390(3) . ?
C20 H20 0.9500 . ?
C20 C21 1.386(3) . ?
C21 H21 0.9500 . ?

loop_
_geom_torsion_atom_site_label_1
_geom_torsion_atom_site_label_2
_geom_torsion_atom_site_label_3
_geom_torsion_atom_site_label_4
_geom_torsion
_geom_torsion_site_symmetry_1
_geom_torsion_site_symmetry_2
_geom_torsion_site_symmetry_3
_geom_torsion_site_symmetry_4
_geom_torsion_publ_flag
O1 C1 C2 C3 173.7(2) . . . . ?
N1 C1 C2 C3 -6.3(2) . . . . ?
N1 C5 C6 C7 -99.8(2) . . . . ?
N1 C5 C6 C15 79.4(2) . . . . ?
C1 N1 C4 O2 178.8(2) . . . . ?
C1 N1 C4 C3 -0.7(2) . . . . ?
C1 N1 C5 C6 67.5(2) . . . . ?
C1 C2 C3 C4 5.7(2) . . . . ?
C2 C3 C4 O2 177.2(2) . . . . ?
C2 C3 C4 N1 -3.3(2) . . . . ?
C4 N1 C1 O1 -175.4(2) . . . . ?
C4 N1 C1 C2 4.5(2) . . . . ?
C4 N1 C5 C6 -116.6(2) . . . . ?
C5 N1 C1 O1 0.8(3) . . . . ?
C5 N1 C1 C2 -179.16(17) . . . . ?
C5 N1 C4 O2 2.6(3) . . . . ?
C5 N1 C4 C3 -176.96(18) . . . . ?
C5 C6 C7 C8 179.50(17) . . . . ?
C5 C6 C15 C14 -179.15(16) . . . . ?
C5 C6 C15 C16 1.3(3) . . . . ?
C6 C7 C8 C9 -0.6(3) . . . . ?
C6 C15 C16 C17 -179.51(18) . . . . ?
C7 C6 C15 C14 0.1(3) . . . . ?
C7 C6 C15 C16 -179.46(17) . . . . ?
C7 C8 C9 C10 -179.55(18) . . . . ?
C7 C8 C9 C14 0.5(3) . . . . ?
C8 C9 C10 C11 -179.96(19) . . . . ?
C8 C9 C14 C13 -179.90(16) . . . . ?
C8 C9 C14 C15 -0.2(3) . . . . ?
C9 C10 C11 C12 -0.2(3) . . . . ?
C9 C14 C15 C6 -0.1(2) . . . . ?
C9 C14 C15 C16 179.48(16) . . . . ?
C10 C9 C14 C13 0.2(3) . . . . ?
C10 C9 C14 C15 179.86(16) . . . . ?
C10 C11 C12 C13 0.4(3) . . . . ?
C10 C11 C12 C21 -179.50(19) . . . . ?
C11 C12 C13 C14 -0.2(3) . . . . ?
C11 C12 C13 C18 -179.80(17) . . . . ?
C11 C12 C21 C20 179.88(19) . . . . ?
C12 C13 C14 C9 0.0(2) . . . . ?
C12 C13 C14 C15 -179.71(16) . . . . ?
C12 C13 C18 C17 -179.37(16) . . . . ?
C12 C13 C18 C19 0.3(3) . . . . ?
C13 C12 C21 C20 0.0(3) . . . . ?
C13 C14 C15 C6 179.59(16) . . . . ?
C13 C14 C15 C16 -0.9(2) . . . . ?
C13 C18 C19 C20 -0.8(3) . . . . ?
C14 C9 C10 C11 -0.1(3) . . . . ?
C14 C13 C18 C17 1.1(2) . . . . ?
C14 C13 C18 C19 -179.27(17) . . . . ?
C14 C15 C16 C17 1.0(3) . . . . ?
C15 C6 C7 C8 0.2(3) . . . . ?
C15 C16 C17 C18 0.0(3) . . . . ?
C16 C17 C18 C13 -1.0(3) . . . . ?
C16 C17 C18 C19 179.35(19) . . . . ?
C17 C18 C19 C20 178.88(18) . . . . ?
C18 C13 C14 C9 179.52(16) . . . . ?
C18 C13 C14 C15 -0.1(2) . . . . ?
C18 C19 C20 C21 0.9(3) . . . . ?
C19 C20 C21 C12 -0.5(3) . . . . ?
C21 C12 C13 C14 179.65(17) . . . . ?
C21 C12 C13 C18 0.1(3) . . . . ?
